data_2014855
loop_
_publ_author_name
'Nichol, Gary S.'
'Clegg, William'

_publ_section_title
;
 6-Methyl-2-pyridone: an elusive structure finally solved
;
_journal_issue 6
_journal_name_full 'Acta Crystallographica Section C'
_journal_page_first o383
_journal_page_last o385
_journal_paper_doi 10.1107/S0108270105012485
_journal_volume 61
_journal_year 2005
_chemical_formula_iupac 'C6 H7 N O'
_chemical_formula_moiety 'C6 H7 N O'
_chemical_formula_sum 'C6 H7 N O'
_chemical_formula_weight 109.13
_chemical_name_common 6-Methyl-2-pyridone
_chemical_name_systematic 6-Methyl-2-pyridone
_space_group_IT_number 19
_symmetry_cell_setting orthorhombic
_symmetry_space_group_name_Hall 'P 2ac 2ab'
_symmetry_space_group_name_H-M 'P 21 21 21'
_atom_sites_solution_hydrogens difmap
_atom_sites_solution_primary direct
_atom_sites_solution_secondary difmap
_cell_angle_alpha 90.00
_cell_angle_beta 90.00
_cell_angle_gamma 90.00
_cell_formula_units_Z 16
_cell_length_a 7.5229(17)
_cell_length_b 13.083(3)
_cell_length_c 22.149(5)
_cell_measurement_reflns_used 1153
_cell_measurement_temperature 120(2)
_cell_measurement_theta_max 19.4
_cell_measurement_theta_min 2.95
_cell_volume 2180.0(9)
_computing_cell_refinement 'SAINT (Bruker, 2004)'
_computing_data_collection 'APEX2 (Bruker, 2004)'
_computing_data_reduction SAINT
_computing_molecular_graphics 'SHELXTL and MERCURY (Version 1.3; Bruno <i>et al.</i>, 2002)'
_computing_publication_material 'SHELXTL and local programs'
_computing_structure_refinement SHELXTL
_computing_structure_solution 'SHELXTL (Sheldrick, 2001)'
_diffrn_ambient_temperature 120(2)
_diffrn_measured_fraction_theta_full 0.997
_diffrn_measured_fraction_theta_max 0.997
_diffrn_measurement_device_type 'Bruker APEX2 CCD'
_diffrn_measurement_method 'thin-slice \w'
_diffrn_radiation_monochromator 'silicon 111'
_diffrn_radiation_source 'Daresbury SRS station 9.8'
_diffrn_radiation_type synchrotron
_diffrn_radiation_wavelength 0.6768
_diffrn_reflns_av_R_equivalents 0.1283
_diffrn_reflns_av_sigmaI/netI 0.0716
_diffrn_reflns_limit_h_max 8
_diffrn_reflns_limit_h_min -8
_diffrn_reflns_limit_k_max 15
_diffrn_reflns_limit_k_min -15
_diffrn_reflns_limit_l_max 26
_diffrn_reflns_limit_l_min -26
_diffrn_reflns_number 16261
_diffrn_reflns_theta_full 23.73
_diffrn_reflns_theta_max 23.73
_diffrn_reflns_theta_min 2.29
_diffrn_standards_decay_% 10
_diffrn_standards_number 0
_exptl_absorpt_coefficient_mu 0.092
_exptl_absorpt_correction_T_max 0.999
_exptl_absorpt_correction_T_min 0.982
_exptl_absorpt_correction_type multi-scan
_exptl_absorpt_process_details '(SADABS; Sheldrick, 2003)'
_exptl_crystal_colour colourless
_exptl_crystal_density_diffrn 1.330
_exptl_crystal_density_method 'not measured'
_exptl_crystal_description needle
_exptl_crystal_F_000 928
_exptl_crystal_size_max 0.20
_exptl_crystal_size_mid 0.02
_exptl_crystal_size_min 0.01
_refine_diff_density_max 0.239
_refine_diff_density_min -0.232
_refine_ls_extinction_coef 0.037(4)
_refine_ls_extinction_expression Fc^*^=kFc[1+0.001xFc^2^\l^3^/sin(2\q)]^-1/4^
_refine_ls_extinction_method SHELXTL
_refine_ls_goodness_of_fit_ref 1.047
_refine_ls_hydrogen_treatment mixed
_refine_ls_matrix_type full
_refine_ls_number_parameters 306
_refine_ls_number_reflns 2202
_refine_ls_number_restraints 4
_refine_ls_restrained_S_all 1.046
_refine_ls_R_factor_all 0.0966
_refine_ls_R_factor_gt 0.0504
_refine_ls_shift/su_max 0.000
_refine_ls_shift/su_mean 0.000
_refine_ls_structure_factor_coef Fsqd
_refine_ls_weighting_details 'w = 1/[\s^2^(Fo^2^)+(0.0679P)^2^] where P = (Fo^2^+2Fc^2^)/3'
_refine_ls_weighting_scheme calc
_refine_ls_wR_factor_gt 0.1073
_refine_ls_wR_factor_ref 0.1275
_reflns_number_gt 1474
_reflns_number_total 2202
_reflns_threshold_expression I>2\s(I)
_cod_data_source_file hj1052.cif
_cod_data_source_block I
_cod_database_code 2014855
_cod_database_fobs_code 2014855

loop_
_symmetry_equiv_pos_as_xyz
'x, y, z'
'-x+1/2, -y, z+1/2'
'-x, y+1/2, -z+1/2'
'x+1/2, -y+1/2, -z'

loop_
_atom_site_label
_atom_site_fract_x
_atom_site_fract_y
_atom_site_fract_z
_atom_site_U_iso_or_equiv
_atom_site_adp_type
_atom_site_calc_flag
_atom_site_refinement_flags
_atom_site_occupancy
_atom_site_disorder_assembly
_atom_site_disorder_group
_atom_site_type_symbol
O1 0.0030(5) 0.3128(2) 0.68262(14) 0.0387(9) Uani d . 1 . . O
O2 0.5073(5) 0.2875(2) 0.68216(14) 0.0397(9) Uani d . 1 . . O
O3 0.3860(4) 0.2342(2) 0.50465(16) 0.0401(9) Uani d . 1 . . O
O4 0.7244(4) 0.7449(3) 0.50887(16) 0.0405(9) Uani d . 1 . . O
N1 -0.1785(6) 0.1909(3) 0.64326(18) 0.0337(10) Uani d D 1 . . N
H1N -0.275(4) 0.232(3) 0.654(2) 0.040 Uiso d D 1 . . H
N2 0.3198(6) 0.4185(3) 0.70381(17) 0.0325(10) Uani d D 1 . . N
H2N 0.227(5) 0.376(3) 0.697(2) 0.039 Uiso d D 1 . . H
N3 0.5713(6) 0.3625(3) 0.53228(18) 0.0328(11) Uani d D 1 . . N
H3N 0.655(5) 0.324(3) 0.5148(19) 0.039 Uiso d D 1 . . H
N4 0.5403(6) 0.7298(3) 0.42750(18) 0.0355(11) Uani d D 1 . . N
H4N 0.440(4) 0.743(4) 0.4478(19) 0.043 Uiso d D 1 . . H
C1 -0.0116(6) 0.2278(4) 0.6553(2) 0.0328(11) Uani d . 1 . . C
C2 0.1350(7) 0.1656(4) 0.6370(2) 0.0347(12) Uani d . 1 . . C
H2 0.2536 0.1877 0.6436 0.042 Uiso calc R 1 . . H
C3 0.1018(7) 0.0737(4) 0.6097(2) 0.0371(13) Uani d . 1 . . C
H3 0.1987 0.0314 0.5983 0.044 Uiso calc R 1 . . H
C4 -0.0722(7) 0.0409(4) 0.5985(2) 0.0349(12) Uani d . 1 . . C
H4 -0.0925 -0.0229 0.5792 0.042 Uiso calc R 1 . . H
C5 -0.2103(7) 0.0996(4) 0.6148(2) 0.0345(12) Uani d . 1 . . C
C6 -0.4036(6) 0.0738(4) 0.6041(2) 0.0371(13) Uani d . 1 . . C
H6A -0.4119 0.0093 0.5818 0.056 Uiso calc R 1 . . H
H6B -0.4595 0.1285 0.5805 0.056 Uiso calc R 1 . . H
H6C -0.4647 0.0670 0.6430 0.056 Uiso calc R 1 . . H
C7 0.4881(7) 0.3800(4) 0.6972(2) 0.0320(12) Uani d . 1 . . C
C8 0.6304(6) 0.4482(4) 0.7101(2) 0.0353(13) Uani d . 1 . . C
H8 0.7500 0.4257 0.7068 0.042 Uiso calc R 1 . . H
C9 0.5940(7) 0.5471(4) 0.7275(2) 0.0356(12) Uani d . 1 . . C
H9 0.6890 0.5922 0.7370 0.043 Uiso calc R 1 . . H
C10 0.4186(7) 0.5819(4) 0.7313(2) 0.0367(13) Uani d . 1 . . C
H10 0.3953 0.6509 0.7419 0.044 Uiso calc R 1 . . H
C11 0.2822(7) 0.5175(4) 0.7200(2) 0.0342(12) Uani d . 1 . . C
C12 0.0883(6) 0.5453(4) 0.7236(2) 0.0382(13) Uani d . 1 . . C
H12A 0.0766 0.6184 0.7325 0.057 Uiso calc R 1 . . H
H12B 0.0314 0.5056 0.7558 0.057 Uiso calc R 1 . . H
H12C 0.0306 0.5301 0.6850 0.057 Uiso calc R 1 . . H
C13 0.4036(6) 0.3237(4) 0.5258(2) 0.0350(12) Uani d . 1 . . C
C14 0.2623(7) 0.3895(4) 0.5430(2) 0.0362(13) Uani d . 1 . . C
H14 0.1434 0.3651 0.5422 0.043 Uiso calc R 1 . . H
C15 0.2960(7) 0.4869(4) 0.5604(2) 0.0379(13) Uani d . 1 . . C
H15 0.1999 0.5311 0.5700 0.045 Uiso calc R 1 . . H
C16 0.4736(7) 0.5236(4) 0.5646(2) 0.0369(13) Uani d . 1 . . C
H16 0.4959 0.5920 0.5769 0.044 Uiso calc R 1 . . H
C17 0.6110(7) 0.4607(4) 0.5508(2) 0.0351(12) Uani d . 1 . . C
C18 0.8028(7) 0.4875(4) 0.5551(3) 0.0423(14) Uani d . 1 . . C
H18A 0.8151 0.5609 0.5630 0.063 Uiso calc R 1 . . H
H18B 0.8623 0.4705 0.5170 0.063 Uiso calc R 1 . . H
H18C 0.8575 0.4488 0.5881 0.063 Uiso calc R 1 . . H
C19 0.7078(7) 0.7263(4) 0.4539(2) 0.0366(12) Uani d . 1 . . C
C20 0.8514(7) 0.7012(4) 0.4142(2) 0.0382(13) Uani d . 1 . . C
H20 0.9691 0.6965 0.4296 0.046 Uiso calc R 1 . . H
C21 0.8199(8) 0.6841(4) 0.3548(2) 0.0404(13) Uani d . 1 . . C
H21 0.9163 0.6670 0.3290 0.048 Uiso calc R 1 . . H
C22 0.6471(7) 0.6911(4) 0.3305(2) 0.0379(13) Uani d . 1 . . C
H22 0.6279 0.6805 0.2886 0.046 Uiso calc R 1 . . H
C23 0.5087(7) 0.7133(3) 0.3675(2) 0.0319(11) Uani d . 1 . . C
C24 0.3192(7) 0.7201(4) 0.3474(2) 0.0439(13) Uani d . 1 . . C
H24A 0.3135 0.7134 0.3033 0.066 Uiso calc R 1 . . H
H24B 0.2698 0.7863 0.3594 0.066 Uiso calc R 1 . . H
H24C 0.2503 0.6651 0.3661 0.066 Uiso calc R 1 . . H

loop_
_atom_site_aniso_label
_atom_site_aniso_U_11
_atom_site_aniso_U_22
_atom_site_aniso_U_33
_atom_site_aniso_U_12
_atom_site_aniso_U_13
_atom_site_aniso_U_23
O1 0.036(2) 0.0301(19) 0.050(2) -0.0042(17) 0.0029(18) -0.0083(16)
O2 0.0340(19) 0.0264(19) 0.059(2) 0.0028(16) -0.0009(18) -0.0017(16)
O3 0.036(2) 0.0293(19) 0.055(2) -0.0035(16) -0.0008(18) -0.0032(17)
O4 0.039(2) 0.0404(19) 0.042(2) 0.0020(17) -0.0014(17) -0.0073(17)
N1 0.031(2) 0.029(2) 0.041(2) -0.0010(19) 0.003(2) 0.0007(19)
N2 0.032(3) 0.029(2) 0.037(2) -0.001(2) 0.004(2) 0.0021(19)
N3 0.033(3) 0.032(2) 0.034(3) 0.001(2) 0.002(2) -0.0002(18)
N4 0.033(3) 0.029(2) 0.044(3) 0.001(2) 0.002(2) -0.0023(19)
C1 0.027(3) 0.034(3) 0.037(3) -0.003(2) 0.003(2) 0.005(2)
C2 0.032(3) 0.030(3) 0.042(3) 0.004(2) 0.008(2) 0.001(2)
C3 0.038(3) 0.034(3) 0.039(3) 0.007(2) 0.004(3) 0.005(2)
C4 0.038(3) 0.029(3) 0.038(3) 0.005(2) 0.000(2) 0.001(2)
C5 0.042(3) 0.027(3) 0.034(3) -0.006(3) -0.005(3) 0.003(2)
C6 0.031(3) 0.031(3) 0.049(3) -0.002(2) -0.001(3) 0.002(2)
C7 0.027(3) 0.033(3) 0.036(3) 0.002(2) 0.000(2) 0.007(2)
C8 0.025(3) 0.041(3) 0.040(3) -0.003(2) 0.002(2) 0.007(2)
C9 0.027(3) 0.037(3) 0.043(3) -0.007(3) -0.004(2) 0.001(2)
C10 0.040(3) 0.030(3) 0.040(3) -0.002(3) 0.000(3) 0.000(2)
C11 0.042(3) 0.029(3) 0.032(3) 0.002(2) 0.001(2) 0.004(2)
C12 0.029(3) 0.035(3) 0.051(3) 0.003(3) 0.000(3) -0.003(3)
C13 0.029(3) 0.033(3) 0.043(3) -0.001(2) 0.000(2) 0.006(2)
C14 0.029(3) 0.037(3) 0.043(3) 0.001(2) 0.001(3) 0.001(2)
C15 0.039(3) 0.028(3) 0.047(3) 0.007(3) -0.002(3) -0.001(2)
C16 0.038(3) 0.034(3) 0.039(3) -0.004(3) 0.003(3) -0.003(2)
C17 0.040(3) 0.029(3) 0.036(3) 0.001(3) 0.005(3) 0.001(2)
C18 0.041(3) 0.032(3) 0.054(3) 0.002(3) -0.001(3) -0.004(2)
C19 0.037(3) 0.030(3) 0.043(3) -0.002(2) 0.003(3) 0.002(2)
C20 0.033(3) 0.035(3) 0.046(3) -0.004(2) 0.006(3) -0.001(2)
C21 0.046(3) 0.035(3) 0.041(3) 0.000(3) 0.005(3) -0.004(2)
C22 0.042(3) 0.035(3) 0.037(3) 0.001(2) 0.000(3) -0.003(2)
C23 0.034(3) 0.028(3) 0.034(3) -0.001(2) -0.004(2) 0.003(2)
C24 0.048(3) 0.039(3) 0.045(3) 0.004(3) -0.006(3) -0.001(3)

loop_
_atom_type_symbol
_atom_type_description
_atom_type_scat_dispersion_real
_atom_type_scat_dispersion_imag
_atom_type_scat_source
C C 0.0033 0.0000 'International Tables Vol C Tables 4.2.6.8 and 6.1.1.4'
H H 0.0000 0.0000 'International Tables Vol C Tables 4.2.6.8 and 6.1.1.4'
N N 0.0061 0.0000 'International Tables Vol C Tables 4.2.6.8 and 6.1.1.4'
O O 0.0106 0.0000 'International Tables Vol C Tables 4.2.6.8 and 6.1.1.4'

loop_
_geom_angle_atom_site_label_1
_geom_angle_atom_site_label_2
_geom_angle_atom_site_label_3
_geom_angle
H1N N1 C1 118(3)
H1N N1 C5 119(3)
C1 N1 C5 123.8(4)
H2N N2 C7 118(3)
H2N N2 C11 118(3)
C7 N2 C11 124.4(4)
H3N N3 C13 113(3)
H3N N3 C17 120(3)
C13 N3 C17 125.2(4)
H4N N4 C19 124(3)
H4N N4 C23 112(3)
C19 N4 C23 124.2(4)
O1 C1 N1 118.7(4)
O1 C1 C2 124.5(5)
N1 C1 C2 116.8(4)
C1 C2 H2 120.5
C1 C2 C3 119.0(5)
H2 C2 C3 120.5
C2 C3 H3 119.4
C2 C3 C4 121.2(5)
H3 C3 C4 119.4
C3 C4 H4 120.0
C3 C4 C5 120.0(5)
H4 C4 C5 120.0
N1 C5 C4 119.2(5)
N1 C5 C6 115.8(5)
C4 C5 C6 125.0(5)
C5 C6 H6A 109.5
C5 C6 H6B 109.5
C5 C6 H6C 109.5
H6A C6 H6B 109.5
H6A C6 H6C 109.5
H6B C6 H6C 109.5
O2 C7 N2 119.0(4)
O2 C7 C8 124.6(5)
N2 C7 C8 116.3(4)
C7 C8 H8 120.1
C7 C8 C9 119.7(5)
H8 C8 C9 120.1
C8 C9 H9 119.7
C8 C9 C10 120.7(5)
H9 C9 C10 119.7
C9 C10 H10 119.9
C9 C10 C11 120.2(5)
H10 C10 C11 119.9
N2 C11 C10 118.7(5)
N2 C11 C12 116.2(4)
C10 C11 C12 125.1(4)
C11 C12 H12A 109.5
C11 C12 H12B 109.5
C11 C12 H12C 109.5
H12A C12 H12B 109.5
H12A C12 H12C 109.5
H12B C12 H12C 109.5
O3 C13 N3 118.6(4)
O3 C13 C14 125.5(5)
N3 C13 C14 116.0(4)
C13 C14 H14 119.8
C13 C14 C15 120.4(5)
H14 C14 C15 119.8
C14 C15 H15 119.6
C14 C15 C16 120.8(5)
H15 C15 C16 119.6
C15 C16 H16 120.1
C15 C16 C17 119.7(5)
H16 C16 C17 120.1
N3 C17 C16 117.8(5)
N3 C17 C18 116.6(5)
C16 C17 C18 125.6(5)
C17 C18 H18A 109.5
C17 C18 H18B 109.5
C17 C18 H18C 109.5
H18A C18 H18B 109.5
H18A C18 H18C 109.5
H18B C18 H18C 109.5
O4 C19 N4 119.7(5)
O4 C19 C20 124.7(5)
N4 C19 C20 115.6(4)
C19 C20 H20 119.9
C19 C20 C21 120.2(5)
H20 C20 C21 119.9
C20 C21 H21 119.3
C20 C21 C22 121.4(5)
H21 C21 C22 119.3
C21 C22 H22 120.3
C21 C22 C23 119.4(4)
H22 C22 C23 120.3
N4 C23 C22 119.2(5)
N4 C23 C24 116.5(4)
C22 C23 C24 124.4(4)
C23 C24 H24A 109.5
C23 C24 H24B 109.5
C23 C24 H24C 109.5
H24A C24 H24B 109.5
H24A C24 H24C 109.5
H24B C24 H24C 109.5

loop_
_geom_bond_atom_site_label_1
_geom_bond_atom_site_label_2
_geom_bond_site_symmetry_2
_geom_bond_distance
_geom_bond_publ_flag
O1 C1 . 1.270(5) y
O2 C7 . 1.263(5) y
O3 C13 . 1.268(6) y
O4 C19 . 1.247(6) y
N1 H1N . 0.93(2) ?
N1 C1 . 1.372(6) y
N1 C5 . 1.371(6) y
N2 H2N . 0.91(2) ?
N2 C7 . 1.371(6) ?
N2 C11 . 1.374(6) ?
N3 H3N . 0.89(2) ?
N3 C13 . 1.367(6) ?
N3 C17 . 1.382(6) ?
N4 H4N . 0.90(2) ?
N4 C19 . 1.391(6) ?
N4 C23 . 1.368(6) ?
C1 C2 . 1.430(7) y
C2 H2 . 0.950 ?
C2 C3 . 1.368(7) y
C3 H3 . 0.950 ?
C3 C4 . 1.400(7) y
C4 H4 . 0.950 ?
C4 C5 . 1.342(7) y
C5 C6 . 1.512(7) y
C6 H6A . 0.980 ?
C6 H6B . 0.980 ?
C6 H6C . 0.980 ?
C7 C8 . 1.423(7) ?
C8 H8 . 0.950 ?
C8 C9 . 1.378(7) ?
C9 H9 . 0.950 ?
C9 C10 . 1.398(7) ?
C10 H10 . 0.950 ?
C10 C11 . 1.351(7) ?
C11 C12 . 1.506(7) ?
C12 H12A . 0.980 ?
C12 H12B . 0.980 ?
C12 H12C . 0.980 ?
C13 C14 . 1.419(7) ?
C14 H14 . 0.950 ?
C14 C15 . 1.356(7) ?
C15 H15 . 0.950 ?
C15 C16 . 1.423(7) ?
C16 H16 . 0.950 ?
C16 C17 . 1.356(7) ?
C17 C18 . 1.488(7) ?
C18 H18A . 0.980 ?
C18 H18B . 0.980 ?
C18 H18C . 0.980 ?
C19 C20 . 1.431(7) ?
C20 H20 . 0.950 ?
C20 C21 . 1.356(7) ?
C21 H21 . 0.950 ?
C21 C22 . 1.410(7) ?
C22 H22 . 0.950 ?
C22 C23 . 1.356(7) ?
C23 C24 . 1.496(7) ?
C24 H24A . 0.980 ?
C24 H24B . 0.980 ?
C24 H24C . 0.980 ?

loop_
_geom_hbond_atom_site_label_D
_geom_hbond_atom_site_label_H
_geom_hbond_atom_site_label_A
_geom_hbond_site_symmetry_A
_geom_hbond_distance_DH
_geom_hbond_distance_HA
_geom_hbond_distance_DA
_geom_hbond_angle_DHA
_geom_hbond_publ_flag
N1 H1N O2 1_455 0.93(2) 1.90(2) 2.816(5) 167(4) y
N2 H2N O1 . 0.91(2) 1.90(2) 2.795(5) 168(4) y
N3 H3N O3 4_556 0.89(2) 1.95(3) 2.806(5) 161(4) y
N4 H4N O4 4_466 0.90(2) 1.89(2) 2.783(5) 174(5) y

loop_
_geom_torsion_atom_site_label_1
_geom_torsion_atom_site_label_2
_geom_torsion_atom_site_label_3
_geom_torsion_atom_site_label_4
_geom_torsion
C5 N1 C1 O1 -179.1(4)
C5 N1 C1 C2 -0.4(6)
O1 C1 C2 C3 177.7(4)
N1 C1 C2 C3 -0.9(6)
C1 C2 C3 C4 1.3(7)
C2 C3 C4 C5 -0.5(8)
C3 C4 C5 N1 -0.9(7)
C3 C4 C5 C6 178.7(5)
C1 N1 C5 C4 1.3(7)
C1 N1 C5 C6 -178.3(4)
C11 N2 C7 O2 180.0(4)
C11 N2 C7 C8 2.1(7)
O2 C7 C8 C9 -178.5(5)
N2 C7 C8 C9 -0.7(7)
C7 C8 C9 C10 -1.4(8)
C8 C9 C10 C11 2.4(8)
C9 C10 C11 N2 -1.1(7)
C9 C10 C11 C12 178.9(5)
C7 N2 C11 C10 -1.2(7)
C7 N2 C11 C12 178.8(4)
C17 N3 C13 O3 175.4(4)
C17 N3 C13 C14 -3.6(7)
O3 C13 C14 C15 -174.5(5)
N3 C13 C14 C15 4.5(7)
C13 C14 C15 C16 -2.9(8)
C14 C15 C16 C17 0.2(8)
C15 C16 C17 N3 0.8(7)
C15 C16 C17 C18 -177.7(5)
C13 N3 C17 C16 1.1(7)
C13 N3 C17 C18 179.7(5)
C23 N4 C19 O4 178.2(4)
C23 N4 C19 C20 -1.5(7)
O4 C19 C20 C21 -178.7(5)
N4 C19 C20 C21 0.9(7)
C19 C20 C21 C22 0.5(7)
C20 C21 C22 C23 -1.5(8)
C21 C22 C23 N4 1.0(7)
C21 C22 C23 C24 -178.4(5)
C19 N4 C23 C22 0.5(7)
C19 N4 C23 C24 179.9(4)

loop_
_cod_related_entry_id
_cod_related_entry_database
_cod_related_entry_code
1 ChemSpider 69228
